data_2225403
loop_
_publ_author_name
'Saparov, Bayrammurad'
'Bobev, Svilen'

_publ_section_title
;
 Undecaeuropium hexazinc dodecaarsenide
;
_journal_coeditor_code WM2307
_journal_issue 3
_journal_name_full 'Acta Crystallographica Section E'
_journal_page_first i24
_journal_paper_doi 10.1107/S1600536810006938
_journal_volume 66
_journal_year 2010
_chemical_formula_iupac 'Eu11 Zn6 As12'
_chemical_formula_moiety 'As12 Eu11 Zn6'
_chemical_formula_sum 'As12 Eu11 Zn6'
_chemical_formula_weight 2962.82
_chemical_name_systematic
;
Undecaeuropium hexazinc dodecaarsenide, Eu~11~Zn~6~As~12~
;
_space_group_IT_number 12
_symmetry_cell_setting monoclinic
_symmetry_space_group_name_Hall '-C 2y'
_symmetry_space_group_name_H-M 'C 1 2/m 1'
_atom_sites_solution_primary direct
_atom_sites_solution_secondary difmap
_cell_angle_alpha 90.00
_cell_angle_beta 109.746(4)
_cell_angle_gamma 90.00
_cell_formula_units_Z 2
_cell_length_a 30.310(8)
_cell_length_b 4.3318(11)
_cell_length_c 11.774(3)
_cell_measurement_reflns_used 1796
_cell_measurement_temperature 200(2)
_cell_measurement_theta_max 27.10
_cell_measurement_theta_min 1.43
_cell_volume 1455.0(7)
_computing_cell_refinement 'SAINT (Bruker, 2002)'
_computing_data_collection 'SMART (Bruker, 2002)'
_computing_data_reduction 'SAINT (Bruker, 2002)'
_computing_molecular_graphics 'XP in SHELXTL (Sheldrick, 2008)'
_computing_publication_material 'SHELXTL (Sheldrick, 2008)'
_computing_structure_refinement 'SHELXTL (Sheldrick, 2008)'
_computing_structure_solution 'SHELXTL (Sheldrick, 2008)'
_diffrn_ambient_temperature 200(2)
_diffrn_measured_fraction_theta_full 0.983
_diffrn_measured_fraction_theta_max 0.983
_diffrn_measurement_device_type 'Bruker SMART APEX'
_diffrn_measurement_method \w
_diffrn_radiation_monochromator graphite
_diffrn_radiation_source 'fine-focus sealed tube'
_diffrn_radiation_type MoK\a
_diffrn_radiation_wavelength 0.71073
_diffrn_reflns_av_R_equivalents 0.0416
_diffrn_reflns_av_sigmaI/netI 0.0378
_diffrn_reflns_limit_h_max 38
_diffrn_reflns_limit_h_min -38
_diffrn_reflns_limit_k_max 5
_diffrn_reflns_limit_k_min -5
_diffrn_reflns_limit_l_max 15
_diffrn_reflns_limit_l_min -15
_diffrn_reflns_number 7178
_diffrn_reflns_theta_full 27.10
_diffrn_reflns_theta_max 27.10
_diffrn_reflns_theta_min 1.43
_diffrn_standards_number 0
_exptl_absorpt_coefficient_mu 41.678
_exptl_absorpt_correction_T_max 0.2557
_exptl_absorpt_correction_T_min 0.1611
_exptl_absorpt_correction_type multi-scan
_exptl_absorpt_process_details
;
(SADABS; Bruker, 2002)
;
_exptl_crystal_colour black
_exptl_crystal_density_diffrn 6.763
_exptl_crystal_density_method 'not measured'
_exptl_crystal_description needle
_exptl_crystal_F_000 2538
_exptl_crystal_size_max 0.07
_exptl_crystal_size_mid 0.05
_exptl_crystal_size_min 0.05
_refine_diff_density_max 1.701
_refine_diff_density_min -1.739
_refine_ls_extinction_coef 0.000263(17)
_refine_ls_extinction_expression Fc^*^=kFc[1+0.001xFc^2^\l^3^/sin(2\q)]^-1/4^
_refine_ls_extinction_method 'SHELXTL (Sheldrick, 2008)'
_refine_ls_goodness_of_fit_ref 1.010
_refine_ls_matrix_type full
_refine_ls_number_parameters 90
_refine_ls_number_reflns 1796
_refine_ls_number_restraints 0
_refine_ls_restrained_S_all 1.010
_refine_ls_R_factor_all 0.0370
_refine_ls_R_factor_gt 0.0281
_refine_ls_shift/su_max 0.000
_refine_ls_shift/su_mean 0.000
_refine_ls_structure_factor_coef Fsqd
_refine_ls_weighting_details 'w=1/[\s^2^(Fo^2^)+(0.0242P)^2^+16.9522P] where P=(Fo^2^+2Fc^2^)/3'
_refine_ls_weighting_scheme calc
_refine_ls_wR_factor_gt 0.0556
_refine_ls_wR_factor_ref 0.0622
_reflns_number_gt 1498
_reflns_number_total 1796
_reflns_threshold_expression I>2\s(I)
_cod_data_source_file wm2307.cif
_cod_data_source_block I
_cod_original_sg_symbol_H-M 'C 2/m'
_cod_database_code 2225403
_cod_database_fobs_code 2225403

loop_
_symmetry_equiv_pos_as_xyz
'x, y, z'
'-x, y, -z'
'x+1/2, y+1/2, z'
'-x+1/2, y+1/2, -z'
'-x, -y, -z'
'x, -y, z'
'-x+1/2, -y+1/2, -z'
'x+1/2, -y+1/2, z'

loop_
_atom_site_type_symbol
_atom_site_label
_atom_site_fract_x
_atom_site_fract_y
_atom_site_fract_z
_atom_site_U_iso_or_equiv
_atom_site_adp_type
_atom_site_calc_flag
_atom_site_refinement_flags
_atom_site_occupancy
_atom_site_disorder_assembly
_atom_site_disorder_group
Eu Eu1 0.01672(2) 0.0000 0.67859(6) 0.01461(16) Uani d S 1 . .
Eu Eu2 0.11288(2) 0.0000 0.51100(6) 0.01520(16) Uani d S 1 . .
Eu Eu3 0.12610(2) 0.0000 0.02177(6) 0.01671(17) Uani d S 1 . .
Eu Eu4 0.19815(2) 0.0000 0.34699(6) 0.01708(16) Uani d S 1 . .
Eu Eu5 0.28179(2) 0.0000 0.13448(6) 0.01841(17) Uani d S 1 . .
Eu Eu6 0.0000 0.0000 0.0000 0.0151(2) Uani d S 1 . .
As As1 0.08620(4) 0.0000 0.23794(11) 0.0139(3) Uani d S 1 . .
As As2 0.14491(4) 0.0000 0.78289(12) 0.0141(3) Uani d S 1 . .
As As3 0.30702(5) 0.0000 0.45283(12) 0.0147(3) Uani d S 1 . .
As As4 0.45498(4) 0.0000 0.12128(12) 0.0137(3) Uani d S 1 . .
As As5 0.45839(4) 0.0000 0.49049(12) 0.0139(3) Uani d S 1 . .
As As6 0.70775(4) 0.0000 0.14605(12) 0.0150(3) Uani d S 1 . .
Zn Zn1 0.21901(6) 0.0000 0.66996(14) 0.0204(3) Uani d S 1 . .
Zn Zn2 0.40088(5) 0.0000 0.24844(14) 0.0175(3) Uani d S 1 . .
Zn Zn3 0.54783(6) 0.0000 0.23600(16) 0.0226(4) Uani d S 1 . .

loop_
_atom_site_aniso_label
_atom_site_aniso_U_11
_atom_site_aniso_U_22
_atom_site_aniso_U_33
_atom_site_aniso_U_12
_atom_site_aniso_U_13
_atom_site_aniso_U_23
Eu1 0.0163(3) 0.0135(3) 0.0139(3) 0.000 0.0050(3) 0.000
Eu2 0.0129(3) 0.0186(3) 0.0146(3) 0.000 0.0053(3) 0.000
Eu3 0.0155(3) 0.0209(3) 0.0146(4) 0.000 0.0063(3) 0.000
Eu4 0.0142(3) 0.0209(3) 0.0164(4) 0.000 0.0056(3) 0.000
Eu5 0.0159(3) 0.0153(3) 0.0249(4) 0.000 0.0080(3) 0.000
Eu6 0.0138(5) 0.0176(4) 0.0142(5) 0.000 0.0050(4) 0.000
As1 0.0137(6) 0.0153(6) 0.0129(7) 0.000 0.0048(5) 0.000
As2 0.0145(6) 0.0131(6) 0.0149(7) 0.000 0.0055(5) 0.000
As3 0.0153(7) 0.0135(6) 0.0149(7) 0.000 0.0047(5) 0.000
As4 0.0136(6) 0.0146(6) 0.0135(7) 0.000 0.0052(5) 0.000
As5 0.0116(6) 0.0140(6) 0.0163(7) 0.000 0.0050(5) 0.000
As6 0.0129(6) 0.0148(6) 0.0164(7) 0.000 0.0040(5) 0.000
Zn1 0.0208(8) 0.0175(7) 0.0177(8) 0.000 -0.0005(7) 0.000
Zn2 0.0146(7) 0.0165(7) 0.0218(8) 0.000 0.0066(6) 0.000
Zn3 0.0197(8) 0.0145(7) 0.0330(10) 0.000 0.0080(7) 0.000

loop_
_atom_type_symbol
_atom_type_description
_atom_type_scat_dispersion_real
_atom_type_scat_dispersion_imag
_atom_type_scat_source
Zn Zn 0.2839 1.4301 'International Tables Vol C Tables 4.2.6.8 and 6.1.1.4'
As As 0.0499 2.0058 'International Tables Vol C Tables 4.2.6.8 and 6.1.1.4'
Eu Eu -0.1578 3.6682 'International Tables Vol C Tables 4.2.6.8 and 6.1.1.4'

loop_
_geom_angle_atom_site_label_1
_geom_angle_atom_site_label_2
_geom_angle_atom_site_label_3
_geom_angle_site_symmetry_1
_geom_angle_site_symmetry_3
_geom_angle
_geom_angle_publ_flag
As4 Eu1 As4 7_556 7_546 88.62(4) ?
As4 Eu1 As5 7_556 3_445 162.32(4) ?
As4 Eu1 As5 7_546 3_445 89.97(3) ?
As4 Eu1 As5 7_556 3_455 89.97(3) ?
As4 Eu1 As5 7_546 3_455 162.32(4) ?
As5 Eu1 As5 3_445 3_455 86.05(4) ?
As4 Eu1 Zn2 7_556 7_556 48.09(4) ?
As4 Eu1 Zn2 7_546 7_556 106.18(4) ?
As5 Eu1 Zn2 3_445 7_556 148.25(4) ?
As5 Eu1 Zn2 3_455 7_556 85.74(3) ?
As4 Eu1 Zn2 7_556 7_546 106.18(4) ?
As4 Eu1 Zn2 7_546 7_546 48.09(4) ?
As5 Eu1 Zn2 3_445 7_546 85.74(3) ?
As5 Eu1 Zn2 3_455 7_546 148.25(4) ?
Zn2 Eu1 Zn2 7_556 7_546 85.31(4) ?
As4 Eu1 As5 7_556 7_546 151.99(4) ?
As4 Eu1 As5 7_546 7_546 86.40(3) ?
As5 Eu1 As5 3_445 7_546 45.32(4) ?
As5 Eu1 As5 3_455 7_546 102.75(3) ?
Zn2 Eu1 As5 7_556 7_546 107.39(4) ?
Zn2 Eu1 As5 7_546 7_546 51.79(4) ?
As4 Eu1 As5 7_556 7_556 86.40(3) ?
As4 Eu1 As5 7_546 7_556 151.99(4) ?
As5 Eu1 As5 3_445 7_556 102.75(3) ?
As5 Eu1 As5 3_455 7_556 45.32(4) ?
Zn2 Eu1 As5 7_556 7_556 51.79(4) ?
Zn2 Eu1 As5 7_546 7_556 107.39(4) ?
As5 Eu1 As5 7_546 7_556 85.20(4) ?
As4 Eu1 Zn3 7_556 7_546 105.52(4) ?
As4 Eu1 Zn3 7_546 7_546 49.41(4) ?
As5 Eu1 Zn3 3_445 7_546 61.07(4) ?
As5 Eu1 Zn3 3_455 7_546 114.41(4) ?
Zn2 Eu1 Zn3 7_556 7_546 148.64(5) ?
Zn2 Eu1 Zn3 7_546 7_546 87.89(4) ?
As5 Eu1 Zn3 7_546 7_546 91.95(3) ?
As5 Eu1 Zn3 7_556 7_546 157.49(4) ?
As4 Eu1 Zn3 7_556 7_556 49.41(4) ?
As4 Eu1 Zn3 7_546 7_556 105.52(4) ?
As5 Eu1 Zn3 3_445 7_556 114.41(4) ?
As5 Eu1 Zn3 3_455 7_556 61.07(4) ?
Zn2 Eu1 Zn3 7_556 7_556 87.89(4) ?
Zn2 Eu1 Zn3 7_546 7_556 148.64(5) ?
As5 Eu1 Zn3 7_546 7_556 157.49(4) ?
As5 Eu1 Zn3 7_556 7_556 91.95(3) ?
Zn3 Eu1 Zn3 7_546 7_556 82.18(4) ?
As4 Eu1 As1 7_556 5_556 80.45(3) ?
As4 Eu1 As1 7_546 5_556 80.45(3) ?
As5 Eu1 As1 3_445 5_556 81.93(3) ?
As5 Eu1 As1 3_455 5_556 81.93(3) ?
Zn2 Eu1 As1 7_556 5_556 126.98(3) ?
Zn2 Eu1 As1 7_546 5_556 126.98(3) ?
As5 Eu1 As1 7_546 5_556 125.62(3) ?
As5 Eu1 As1 7_556 5_556 125.62(3) ?
Zn3 Eu1 As1 7_546 5_556 41.63(2) ?
Zn3 Eu1 As1 7_556 5_556 41.63(2) ?
As4 Eu1 As2 7_556 . 75.82(3) ?
As4 Eu1 As2 7_546 . 75.82(3) ?
As5 Eu1 As2 3_445 . 120.82(3) ?
As5 Eu1 As2 3_455 . 120.82(3) ?
Zn2 Eu1 As2 7_556 . 42.68(2) ?
Zn2 Eu1 As2 7_546 . 42.68(2) ?
As5 Eu1 As2 7_546 . 76.23(3) ?
As5 Eu1 As2 7_556 . 76.23(3) ?
Zn3 Eu1 As2 7_546 . 124.78(3) ?
Zn3 Eu1 As2 7_556 . 124.78(3) ?
As1 Eu1 As2 5_556 . 146.58(4) ?
As2 Eu2 As1 . . 176.86(4) ?
As2 Eu2 As5 . 7_546 88.83(3) ?
As1 Eu2 As5 . 7_546 93.38(3) ?
As2 Eu2 As5 . 7_556 88.83(3) ?
As1 Eu2 As5 . 7_556 93.38(3) ?
As5 Eu2 As5 7_546 7_556 90.31(4) ?
As2 Eu2 Zn1 . . 57.82(4) ?
As1 Eu2 Zn1 . . 119.04(4) ?
As5 Eu2 Zn1 7_546 . 125.86(3) ?
As5 Eu2 Zn1 7_556 . 125.86(3) ?
As2 Eu2 As3 . 7_556 84.27(3) ?
As1 Eu2 As3 . 7_556 93.44(3) ?
As5 Eu2 As3 7_546 7_556 172.86(4) ?
As5 Eu2 As3 7_556 7_556 91.39(3) ?
Zn1 Eu2 As3 . 7_556 48.25(3) ?
As2 Eu2 As3 . 7_546 84.27(3) ?
As1 Eu2 As3 . 7_546 93.44(3) ?
As5 Eu2 As3 7_546 7_546 91.39(3) ?
As5 Eu2 As3 7_556 7_546 172.86(4) ?
Zn1 Eu2 As3 . 7_546 48.25(3) ?
As3 Eu2 As3 7_556 7_546 86.09(4) ?
As2 Eu2 Zn2 . 7_556 42.80(3) ?
As1 Eu2 Zn2 . 7_556 138.72(3) ?
As5 Eu2 Zn2 7_546 7_556 99.04(4) ?
As5 Eu2 Zn2 7_556 7_556 47.69(3) ?
Zn1 Eu2 Zn2 . 7_556 84.32(4) ?
As3 Eu2 Zn2 7_556 7_556 77.09(3) ?
As3 Eu2 Zn2 7_546 7_556 125.16(4) ?
As2 Eu2 Zn2 . 7_546 42.80(3) ?
As1 Eu2 Zn2 . 7_546 138.72(3) ?
As5 Eu2 Zn2 7_546 7_546 47.69(3) ?
As5 Eu2 Zn2 7_556 7_546 99.04(4) ?
Zn1 Eu2 Zn2 . 7_546 84.32(4) ?
As3 Eu2 Zn2 7_556 7_546 125.16(4) ?
As3 Eu2 Zn2 7_546 7_546 77.09(3) ?
Zn2 Eu2 Zn2 7_556 7_546 71.68(4) ?
As2 Eu2 Eu4 . . 121.41(4) ?
As1 Eu2 Eu4 . . 55.45(3) ?
As5 Eu2 Eu4 7_546 . 127.75(3) ?
As5 Eu2 Eu4 7_556 . 127.75(3) ?
Zn1 Eu2 Eu4 . . 63.59(4) ?
As3 Eu2 Eu4 7_556 . 55.54(3) ?
As3 Eu2 Eu4 7_546 . 55.54(3) ?
Zn2 Eu2 Eu4 7_556 . 132.58(3) ?
Zn2 Eu2 Eu4 7_546 . 132.58(3) ?
As2 Eu2 Eu1 . 5_556 121.40(3) ?
As1 Eu2 Eu1 . 5_556 61.74(3) ?
As5 Eu2 Eu1 7_546 5_556 53.77(3) ?
As5 Eu2 Eu1 7_556 5_556 53.77(3) ?
Zn1 Eu2 Eu1 . 5_556 179.22(4) ?
As3 Eu2 Eu1 7_556 5_556 132.06(2) ?
As3 Eu2 Eu1 7_546 5_556 132.06(2) ?
Zn2 Eu2 Eu1 7_556 5_556 95.05(3) ?
Zn2 Eu2 Eu1 7_546 5_556 95.05(3) ?
Eu4 Eu2 Eu1 . 5_556 117.19(3) ?
As2 Eu2 Eu1 . . 60.49(3) ?
As1 Eu2 Eu1 . . 122.65(3) ?
As5 Eu2 Eu1 7_546 . 51.43(2) ?
As5 Eu2 Eu1 7_556 . 51.43(2) ?
Zn1 Eu2 Eu1 . . 118.31(4) ?
As3 Eu2 Eu1 7_556 . 125.51(3) ?
As3 Eu2 Eu1 7_546 . 125.51(3) ?
Zn2 Eu2 Eu1 7_556 . 48.59(2) ?
Zn2 Eu2 Eu1 7_546 . 48.59(2) ?
Eu4 Eu2 Eu1 . . 178.10(2) ?
Eu1 Eu2 Eu1 5_556 . 60.91(3) ?
As2 Eu3 As1 1_554 . 169.05(4) ?
As2 Eu3 As6 1_554 3_455 93.68(3) ?
As1 Eu3 As6 . 3_455 94.47(4) ?
As2 Eu3 As6 1_554 3_445 93.68(3) ?
As1 Eu3 As6 . 3_445 94.47(4) ?
As6 Eu3 As6 3_455 3_445 83.84(4) ?
As2 Eu3 As4 1_554 7_545 82.40(3) ?
As1 Eu3 As4 . 7_545 89.39(4) ?
As6 Eu3 As4 3_455 7_545 176.07(4) ?
As6 Eu3 As4 3_445 7_545 96.65(3) ?
As2 Eu3 As4 1_554 7 82.40(3) ?
As1 Eu3 As4 . 7 89.39(4) ?
As6 Eu3 As4 3_455 7 96.65(3) ?
As6 Eu3 As4 3_445 7 176.07(4) ?
As4 Eu3 As4 7_545 7 82.59(4) ?
As2 Eu3 Zn2 1_554 7_545 42.65(3) ?
As1 Eu3 Zn2 . 7_545 131.07(3) ?
As6 Eu3 Zn2 3_455 7_545 133.76(4) ?
As6 Eu3 Zn2 3_445 7_545 84.86(3) ?
As4 Eu3 Zn2 7_545 7_545 42.58(3) ?
As4 Eu3 Zn2 7 7_545 92.03(3) ?
As2 Eu3 Zn2 1_554 7 42.65(3) ?
As1 Eu3 Zn2 . 7 131.07(3) ?
As6 Eu3 Zn2 3_455 7 84.86(3) ?
As6 Eu3 Zn2 3_445 7 133.76(4) ?
As4 Eu3 Zn2 7_545 7 92.03(3) ?
As4 Eu3 Zn2 7 7 42.58(3) ?
Zn2 Eu3 Zn2 7_545 7 71.56(4) ?
As2 Eu3 Eu4 1_554 . 136.26(4) ?
As1 Eu3 Eu4 . . 54.69(3) ?
As6 Eu3 Eu4 3_455 . 56.02(2) ?
As6 Eu3 Eu4 3_445 . 56.02(2) ?
As4 Eu3 Eu4 7_545 . 127.36(3) ?
As4 Eu3 Eu4 7 . 127.36(3) ?
Zn2 Eu3 Eu4 7_545 . 140.18(2) ?
Zn2 Eu3 Eu4 7 . 140.18(2) ?
As2 Eu3 Eu6 1_554 . 116.17(3) ?
As1 Eu3 Eu6 . . 52.87(3) ?
As6 Eu3 Eu6 3_455 . 129.57(2) ?
As6 Eu3 Eu6 3_445 . 129.57(3) ?
As4 Eu3 Eu6 7_545 . 52.74(2) ?
As4 Eu3 Eu6 7 . 52.74(2) ?
Zn2 Eu3 Eu6 7_545 . 90.98(3) ?
Zn2 Eu3 Eu6 7 . 90.98(3) ?
Eu4 Eu3 Eu6 . . 107.57(2) ?
As2 Eu3 Eu1 1_554 1_554 57.02(3) ?
As1 Eu3 Eu1 . 1_554 112.03(4) ?
As6 Eu3 Eu1 3_455 1_554 131.05(2) ?
As6 Eu3 Eu1 3_445 1_554 131.05(2) ?
As4 Eu3 Eu1 7_545 1_554 46.18(2) ?
As4 Eu3 Eu1 7 1_554 46.18(2) ?
Zn2 Eu3 Eu1 7_545 1_554 46.56(2) ?
Zn2 Eu3 Eu1 7 1_554 46.56(2) ?
Eu4 Eu3 Eu1 . 1_554 166.72(2) ?
Eu6 Eu3 Eu1 . 1_554 59.155(18) ?
As2 Eu3 Eu3 1_554 1_565 90.0 ?
As1 Eu3 Eu3 . 1_565 90.0 ?
As6 Eu3 Eu3 3_455 1_565 48.08(2) ?
As6 Eu3 Eu3 3_445 1_565 131.919(19) ?
As4 Eu3 Eu3 7_545 1_565 131.297(19) ?
As4 Eu3 Eu3 7 1_565 48.705(19) ?
Zn2 Eu3 Eu3 7_545 1_565 125.780(18) ?
Zn2 Eu3 Eu3 7 1_565 54.221(18) ?
Eu4 Eu3 Eu3 . 1_565 90.0 ?
Eu6 Eu3 Eu3 . 1_565 90.0010(10) ?
Eu1 Eu3 Eu3 1_554 1_565 90.0 ?
As3 Eu4 As1 . . 179.95(4) ?
As3 Eu4 As3 . 7_556 90.81(3) ?
As1 Eu4 As3 . 7_556 89.23(3) ?
As3 Eu4 As3 . 7_546 90.81(3) ?
As1 Eu4 As3 . 7_546 89.23(3) ?
As3 Eu4 As3 7_556 7_546 83.79(4) ?
As3 Eu4 As6 . 3_445 87.04(3) ?
As1 Eu4 As6 . 3_445 92.92(3) ?
As3 Eu4 As6 7_556 3_445 177.74(4) ?
As3 Eu4 As6 7_546 3_445 96.93(3) ?
As3 Eu4 As6 . 3_455 87.04(3) ?
As1 Eu4 As6 . 3_455 92.92(3) ?
As3 Eu4 As6 7_556 3_455 96.93(3) ?
As3 Eu4 As6 7_546 3_455 177.74(4) ?
As6 Eu4 As6 3_445 3_455 82.28(4) ?
As3 Eu4 Zn1 . 7_556 46.61(3) ?
As1 Eu4 Zn1 . 7_556 133.37(3) ?
As3 Eu4 Zn1 7_556 7_556 80.44(3) ?
As3 Eu4 Zn1 7_546 7_556 133.75(4) ?
As6 Eu4 Zn1 3_445 7_556 97.56(4) ?
As6 Eu4 Zn1 3_455 7_556 44.49(3) ?
As3 Eu4 Zn1 . 7_546 46.61(3) ?
As1 Eu4 Zn1 . 7_546 133.37(3) ?
As3 Eu4 Zn1 7_556 7_546 133.75(4) ?
As3 Eu4 Zn1 7_546 7_546 80.44(3) ?
As6 Eu4 Zn1 3_445 7_546 44.49(3) ?
As6 Eu4 Zn1 3_455 7_546 97.56(4) ?
Zn1 Eu4 Zn1 7_556 7_546 79.91(4) ?
As3 Eu4 Zn1 . . 78.17(4) ?
As1 Eu4 Zn1 . . 101.88(4) ?
As3 Eu4 Zn1 7_556 . 43.49(2) ?
As3 Eu4 Zn1 7_546 . 43.49(2) ?
As6 Eu4 Zn1 3_445 . 136.45(2) ?
As6 Eu4 Zn1 3_455 . 136.45(2) ?
Zn1 Eu4 Zn1 7_556 . 101.07(4) ?
Zn1 Eu4 Zn1 7_546 . 101.07(4) ?
As3 Eu4 Eu3 . . 126.04(3) ?
As1 Eu4 Eu3 . . 53.92(3) ?
As3 Eu4 Eu3 7_556 . 126.41(3) ?
As3 Eu4 Eu3 7_546 . 126.41(3) ?
As6 Eu4 Eu3 3_445 . 54.74(3) ?
As6 Eu4 Eu3 3_455 . 54.74(3) ?
Zn1 Eu4 Eu3 7_556 . 97.42(3) ?
Zn1 Eu4 Eu3 7_546 . 97.42(3) ?
Zn1 Eu4 Eu3 . . 155.80(3) ?
As3 Eu4 Eu2 . . 128.52(4) ?
As1 Eu4 Eu2 . . 51.53(3) ?
As3 Eu4 Eu2 7_556 . 53.77(2) ?
As3 Eu4 Eu2 7_546 . 53.77(2) ?
As6 Eu4 Eu2 3_445 . 128.31(3) ?
As6 Eu4 Eu2 3_455 . 128.31(3) ?
Zn1 Eu4 Eu2 7_556 . 133.94(3) ?
Zn1 Eu4 Eu2 7_546 . 133.94(3) ?
Zn1 Eu4 Eu2 . . 50.35(3) ?
Eu3 Eu4 Eu2 . . 105.44(3) ?
As3 Eu4 Eu5 . . 57.03(3) ?
As1 Eu4 Eu5 . . 122.92(3) ?
As3 Eu4 Eu5 7_556 . 129.20(3) ?
As3 Eu4 Eu5 7_546 . 129.20(3) ?
As6 Eu4 Eu5 3_445 . 48.82(2) ?
As6 Eu4 Eu5 3_455 . 48.82(2) ?
Zn1 Eu4 Eu5 7_556 . 48.77(3) ?
Zn1 Eu4 Eu5 7_546 . 48.77(3) ?
Zn1 Eu4 Eu5 . . 135.20(3) ?
Eu3 Eu4 Eu5 . . 69.01(3) ?
Eu2 Eu4 Eu5 . . 174.45(2) ?
As2 Eu5 As2 7_556 7_546 91.69(4) ?
As2 Eu5 As6 7_556 3_445 159.31(4) ?
As2 Eu5 As6 7_546 3_445 87.15(3) ?
As2 Eu5 As6 7_556 3_455 87.15(3) ?
As2 Eu5 As6 7_546 3_455 159.31(4) ?
As6 Eu5 As6 3_445 3_455 86.72(4) ?
As2 Eu5 Zn1 7_556 7_556 57.36(4) ?
As2 Eu5 Zn1 7_546 7_556 116.22(4) ?
As6 Eu5 Zn1 3_445 7_556 104.95(4) ?
As6 Eu5 Zn1 3_455 7_556 47.06(4) ?
As2 Eu5 Zn1 7_556 7_546 116.22(4) ?
As2 Eu5 Zn1 7_546 7_546 57.36(4) ?
As6 Eu5 Zn1 3_445 7_546 47.06(4) ?
As6 Eu5 Zn1 3_455 7_546 104.95(4) ?
Zn1 Eu5 Zn1 7_556 7_546 86.29(5) ?
As2 Eu5 Zn2 7_556 . 45.98(2) ?
As2 Eu5 Zn2 7_546 . 45.98(2) ?
As6 Eu5 Zn2 3_445 . 131.21(3) ?
As6 Eu5 Zn2 3_455 . 131.21(3) ?
Zn1 Eu5 Zn2 7_556 . 88.91(4) ?
Zn1 Eu5 Zn2 7_546 . 88.91(4) ?
As2 Eu5 As6 7_556 5_655 90.74(3) ?
As2 Eu5 As6 7_546 5_655 90.74(3) ?
As6 Eu5 As6 3_445 5_655 109.93(3) ?
As6 Eu5 As6 3_455 5_655 109.93(3) ?
Zn1 Eu5 As6 7_556 5_655 136.67(2) ?
Zn1 Eu5 As6 7_546 5_655 136.67(2) ?
Zn2 Eu5 As6 . 5_655 87.06(4) ?
As2 Eu5 As3 7_556 . 77.76(3) ?
As2 Eu5 As3 7_546 . 77.76(3) ?
As6 Eu5 As3 3_445 . 81.81(3) ?
As6 Eu5 As3 3_455 . 81.81(3) ?
Zn1 Eu5 As3 7_556 . 44.51(2) ?
Zn1 Eu5 As3 7_546 . 44.51(2) ?
Zn2 Eu5 As3 . . 76.28(4) ?
As6 Eu5 As3 5_655 . 163.35(4) ?
As2 Eu5 Eu5 7_556 7_545 142.36(4) ?
As2 Eu5 Eu5 7_546 7_545 88.30(3) ?
As6 Eu5 Eu5 3_445 7_545 58.29(3) ?
As6 Eu5 Eu5 3_455 7_545 105.11(4) ?
Zn1 Eu5 Eu5 7_556 7_545 150.85(4) ?
Zn1 Eu5 Eu5 7_546 7_545 95.17(3) ?
Zn2 Eu5 Eu5 . 7_545 120.20(3) ?
As6 Eu5 Eu5 5_655 7_545 51.63(3) ?
As3 Eu5 Eu5 . 7_545 138.43(2) ?
As2 Eu5 Eu5 7_556 7 88.30(3) ?
As2 Eu5 Eu5 7_546 7 142.36(4) ?
As6 Eu5 Eu5 3_445 7 105.11(4) ?
As6 Eu5 Eu5 3_455 7 58.29(3) ?
Zn1 Eu5 Eu5 7_556 7 95.17(3) ?
Zn1 Eu5 Eu5 7_546 7 150.85(4) ?
Zn2 Eu5 Eu5 . 7 120.20(3) ?
As6 Eu5 Eu5 5_655 7 51.63(3) ?
As3 Eu5 Eu5 . 7 138.43(2) ?
Eu5 Eu5 Eu5 7_545 7 69.86(3) ?
As2 Eu5 Eu4 7_556 . 109.95(3) ?
As2 Eu5 Eu4 7_546 . 109.95(3) ?
As6 Eu5 Eu4 3_445 . 51.77(2) ?
As6 Eu5 Eu4 3_455 . 51.77(2) ?
Zn1 Eu5 Eu4 7_556 . 53.21(3) ?
Zn1 Eu5 Eu4 7_546 . 53.21(3) ?
Zn2 Eu5 Eu4 . . 123.33(4) ?
As6 Eu5 Eu4 5_655 . 149.61(3) ?
As3 Eu5 Eu4 . . 47.04(3) ?
Eu5 Eu5 Eu4 7_545 . 105.33(3) ?
Eu5 Eu5 Eu4 7 . 105.33(3) ?
As1 Eu6 As1 5 . 180.0 ?
As1 Eu6 As4 5 7_545 87.28(3) ?
As1 Eu6 As4 . 7_545 92.72(3) ?
As1 Eu6 As4 5 3_455 92.72(3) ?
As1 Eu6 As4 . 3_455 87.28(3) ?
As4 Eu6 As4 7_545 3_455 180.00(5) ?
As1 Eu6 As4 5 7 87.28(3) ?
As1 Eu6 As4 . 7 92.72(3) ?
As4 Eu6 As4 7_545 7 86.96(4) ?
As4 Eu6 As4 3_455 7 93.04(4) ?
As1 Eu6 As4 5 3_445 92.72(3) ?
As1 Eu6 As4 . 3_445 87.28(3) ?
As4 Eu6 As4 7_545 3_445 93.04(4) ?
As4 Eu6 As4 3_455 3_445 86.96(4) ?
As4 Eu6 As4 7 3_445 180.00(5) ?
As1 Eu6 Zn3 5 7_545 43.67(2) ?
As1 Eu6 Zn3 . 7_545 136.33(2) ?
As4 Eu6 Zn3 7_545 7_545 47.79(4) ?
As4 Eu6 Zn3 3_455 7_545 132.21(4) ?
As4 Eu6 Zn3 7 7_545 101.31(4) ?
As4 Eu6 Zn3 3_445 7_545 78.69(4) ?
As1 Eu6 Zn3 5 3_455 136.33(2) ?
As1 Eu6 Zn3 . 3_455 43.67(2) ?
As4 Eu6 Zn3 7_545 3_455 132.21(4) ?
As4 Eu6 Zn3 3_455 3_455 47.79(4) ?
As4 Eu6 Zn3 7 3_455 78.69(4) ?
As4 Eu6 Zn3 3_445 3_455 101.31(4) ?
Zn3 Eu6 Zn3 7_545 3_455 180.00(5) ?
As1 Eu6 Zn3 5 7 43.67(2) ?
As1 Eu6 Zn3 . 7 136.33(2) ?
As4 Eu6 Zn3 7_545 7 101.31(4) ?
As4 Eu6 Zn3 3_455 7 78.69(4) ?
As4 Eu6 Zn3 7 7 47.79(4) ?
As4 Eu6 Zn3 3_445 7 132.21(4) ?
Zn3 Eu6 Zn3 7_545 7 78.21(4) ?
Zn3 Eu6 Zn3 3_455 7 101.79(4) ?
As1 Eu6 Zn3 5 3_445 136.33(2) ?
As1 Eu6 Zn3 . 3_445 43.67(2) ?
As4 Eu6 Zn3 7_545 3_445 78.69(4) ?
As4 Eu6 Zn3 3_455 3_445 101.31(4) ?
As4 Eu6 Zn3 7 3_445 132.21(4) ?
As4 Eu6 Zn3 3_445 3_445 47.79(4) ?
Zn3 Eu6 Zn3 7_545 3_445 101.79(4) ?
Zn3 Eu6 Zn3 3_455 3_445 78.21(4) ?
Zn3 Eu6 Zn3 7 3_445 180.00(8) ?
As1 Eu6 Eu3 5 . 125.98(3) ?
As1 Eu6 Eu3 . . 54.02(3) ?
As4 Eu6 Eu3 7_545 . 56.08(2) ?
As4 Eu6 Eu3 3_455 . 123.92(2) ?
As4 Eu6 Eu3 7 . 56.08(2) ?
As4 Eu6 Eu3 3_445 . 123.92(2) ?
Zn3 Eu6 Eu3 7_545 . 101.40(3) ?
Zn3 Eu6 Eu3 3_455 . 78.60(3) ?
Zn3 Eu6 Eu3 7 . 101.40(3) ?
Zn3 Eu6 Eu3 3_445 . 78.60(3) ?
As1 Eu6 Eu3 5 5 54.02(3) ?
As1 Eu6 Eu3 . 5 125.98(3) ?
As4 Eu6 Eu3 7_545 5 123.92(2) ?
As4 Eu6 Eu3 3_455 5 56.08(2) ?
As4 Eu6 Eu3 7 5 123.92(2) ?
As4 Eu6 Eu3 3_445 5 56.08(2) ?
Zn3 Eu6 Eu3 7_545 5 78.60(3) ?
Zn3 Eu6 Eu3 3_455 5 101.40(3) ?
Zn3 Eu6 Eu3 7 5 78.60(3) ?
Zn3 Eu6 Eu3 3_445 5 101.40(3) ?
Eu3 Eu6 Eu3 . 5 180.0 ?
Zn3 As1 Zn3 3_445 3_455 123.85(9) ?
Zn3 As1 Eu2 3_445 . 88.04(5) ?
Zn3 As1 Eu2 3_455 . 88.04(5) ?
Zn3 As1 Eu6 3_445 . 75.00(5) ?
Zn3 As1 Eu6 3_455 . 75.00(5) ?
Eu2 As1 Eu6 . . 142.47(5) ?
Zn3 As1 Eu3 3_445 . 107.52(5) ?
Zn3 As1 Eu3 3_455 . 107.52(5) ?
Eu2 As1 Eu3 . . 144.42(5) ?
Eu6 As1 Eu3 . . 73.11(4) ?
Zn3 As1 Eu4 3_445 . 116.04(4) ?
Zn3 As1 Eu4 3_455 . 116.04(4) ?
Eu2 As1 Eu4 . . 73.03(3) ?
Eu6 As1 Eu4 . . 144.50(5) ?
Eu3 As1 Eu4 . . 71.39(3) ?
Zn3 As1 Eu1 3_445 5_556 63.11(4) ?
Zn3 As1 Eu1 3_455 5_556 63.11(4) ?
Eu2 As1 Eu1 . 5_556 69.76(3) ?
Eu6 As1 Eu1 . 5_556 72.71(3) ?
Eu3 As1 Eu1 . 5_556 145.82(4) ?
Eu4 As1 Eu1 . 5_556 142.79(5) ?
Zn2 As2 Zn2 7_546 7_556 117.67(8) ?
Zn2 As2 Zn1 7_546 . 113.26(5) ?
Zn2 As2 Zn1 7_556 . 113.26(5) ?
Zn2 As2 Eu2 7_546 . 83.18(5) ?
Zn2 As2 Eu2 7_556 . 83.18(5) ?
Zn1 As2 Eu2 . . 62.99(4) ?
Zn2 As2 Eu5 7_546 7_556 165.57(6) ?
Zn2 As2 Eu5 7_556 7_556 74.97(4) ?
Zn1 As2 Eu5 . 7_556 63.83(3) ?
Eu2 As2 Eu5 . 7_556 106.27(4) ?
Zn2 As2 Eu5 7_546 7_546 74.97(4) ?
Zn2 As2 Eu5 7_556 7_546 165.57(6) ?
Zn1 As2 Eu5 . 7_546 63.83(3) ?
Eu2 As2 Eu5 . 7_546 106.27(4) ?
Eu5 As2 Eu5 7_556 7_546 91.70(4) ?
Zn2 As2 Eu3 7_546 1_556 82.55(5) ?
Zn2 As2 Eu3 7_556 1_556 82.55(5) ?
Zn1 As2 Eu3 . 1_556 144.78(6) ?
Eu2 As2 Eu3 . 1_556 152.23(5) ?
Eu5 As2 Eu3 7_556 1_556 92.82(4) ?
Eu5 As2 Eu3 7_546 1_556 92.82(4) ?
Zn2 As2 Eu1 7_546 . 58.88(4) ?
Zn2 As2 Eu1 7_556 . 58.88(4) ?
Zn1 As2 Eu1 . . 136.67(6) ?
Eu2 As2 Eu1 . . 73.68(3) ?
Eu5 As2 Eu1 7_556 . 133.69(2) ?
Eu5 As2 Eu1 7_546 . 133.69(2) ?
Eu3 As2 Eu1 1_556 . 78.55(3) ?
Zn1 As3 Zn1 7_546 7_556 114.49(8) ?
Zn1 As3 Eu4 7_546 . 72.10(5) ?
Zn1 As3 Eu4 7_556 . 72.10(5) ?
Zn1 As3 Eu2 7_546 7_556 136.45(6) ?
Zn1 As3 Eu2 7_556 7_556 64.95(4) ?
Eu4 As3 Eu2 . 7_556 135.58(2) ?
Zn1 As3 Eu2 7_546 7_546 64.95(4) ?
Zn1 As3 Eu2 7_556 7_546 136.45(6) ?
Eu4 As3 Eu2 . 7_546 135.58(2) ?
Eu2 As3 Eu2 7_556 7_546 86.09(4) ?
Zn1 As3 Eu4 7_546 7_556 152.71(6) ?
Zn1 As3 Eu4 7_556 7_556 76.44(4) ?
Eu4 As3 Eu4 . 7_556 89.20(3) ?
Eu2 As3 Eu4 7_556 7_556 70.69(2) ?
Eu2 As3 Eu4 7_546 7_556 125.51(5) ?
Zn1 As3 Eu4 7_546 7_546 76.44(4) ?
Zn1 As3 Eu4 7_556 7_546 152.71(6) ?
Eu4 As3 Eu4 . 7_546 89.20(3) ?
Eu2 As3 Eu4 7_556 7_546 125.51(5) ?
Eu2 As3 Eu4 7_546 7_546 70.69(2) ?
Eu4 As3 Eu4 7_556 7_546 83.79(4) ?
Zn1 As3 Eu5 7_546 . 59.56(4) ?
Zn1 As3 Eu5 7_556 . 59.56(4) ?
Eu4 As3 Eu5 . . 75.93(3) ?
Eu2 As3 Eu5 7_556 . 91.36(3) ?
Eu2 As3 Eu5 7_546 . 91.36(3) ?
Eu4 As3 Eu5 7_556 . 135.93(2) ?
Eu4 As3 Eu5 7_546 . 135.93(2) ?
Zn2 As4 Zn3 . . 118.37(7) ?
Zn2 As4 Eu1 . 7_556 67.91(4) ?
Zn3 As4 Eu1 . 7_556 69.09(4) ?
Zn2 As4 Eu1 . 7_546 67.91(4) ?
Zn3 As4 Eu1 . 7_546 69.09(4) ?
Eu1 As4 Eu1 7_556 7_546 88.62(4) ?
Zn2 As4 Eu6 . 3_545 136.452(19) ?
Zn3 As4 Eu6 . 3_545 71.71(4) ?
Eu1 As4 Eu6 7_556 3_545 140.75(5) ?
Eu1 As4 Eu6 7_546 3_545 79.23(2) ?
Zn2 As4 Eu6 . 3 136.452(19) ?
Zn3 As4 Eu6 . 3 71.71(4) ?
Eu1 As4 Eu6 7_556 3 79.23(2) ?
Eu1 As4 Eu6 7_546 3 140.75(5) ?
Eu6 As4 Eu6 3_545 3 86.96(4) ?
Zn2 As4 Eu3 . 7_545 77.53(4) ?
Zn3 As4 Eu3 . 7_545 137.37(2) ?
Eu1 As4 Eu3 7_556 7_545 144.88(5) ?
Eu1 As4 Eu3 7_546 7_545 84.03(2) ?
Eu6 As4 Eu3 3_545 7_545 71.18(3) ?
Eu6 As4 Eu3 3 7_545 125.84(5) ?
Zn2 As4 Eu3 . 7 77.53(4) ?
Zn3 As4 Eu3 . 7 137.37(2) ?
Eu1 As4 Eu3 7_556 7 84.03(2) ?
Eu1 As4 Eu3 7_546 7 144.88(5) ?
Eu6 As4 Eu3 3_545 7 125.84(5) ?
Eu6 As4 Eu3 3 7 71.18(3) ?
Eu3 As4 Eu3 7_545 7 82.59(4) ?
As5 As5 Zn2 5_656 . 111.14(8) ?
As5 As5 Eu2 5_656 7_546 134.67(2) ?
Zn2 As5 Eu2 . 7_546 78.34(4) ?
As5 As5 Eu2 5_656 7_556 134.67(2) ?
Zn2 As5 Eu2 . 7_556 78.34(4) ?
Eu2 As5 Eu2 7_546 7_556 90.31(4) ?
As5 As5 Eu1 5_656 3 67.89(4) ?
Zn2 As5 Eu1 . 3 136.08(2) ?
Eu2 As5 Eu1 7_546 3 135.55(5) ?
Eu2 As5 Eu1 7_556 3 75.31(3) ?
As5 As5 Eu1 5_656 3_545 67.89(4) ?
Zn2 As5 Eu1 . 3_545 136.08(2) ?
Eu2 As5 Eu1 7_546 3_545 75.31(3) ?
Eu2 As5 Eu1 7_556 3_545 135.55(5) ?
Eu1 As5 Eu1 3 3_545 86.05(4) ?
As5 As5 Eu1 5_656 7_546 66.79(4) ?
Zn2 As5 Eu1 . 7_546 64.04(4) ?
Eu2 As5 Eu1 7_546 7_546 80.29(2) ?
Eu2 As5 Eu1 7_556 7_546 142.30(5) ?
Eu1 As5 Eu1 3 7_546 134.68(4) ?
Eu1 As5 Eu1 3_545 7_546 77.25(3) ?
As5 As5 Eu1 5_656 7_556 66.79(4) ?
Zn2 As5 Eu1 . 7_556 64.04(4) ?
Eu2 As5 Eu1 7_546 7_556 142.30(5) ?
Eu2 As5 Eu1 7_556 7_556 80.29(2) ?
Eu1 As5 Eu1 3 7_556 77.25(3) ?
Eu1 As5 Eu1 3_545 7_556 134.68(4) ?
Eu1 As5 Eu1 7_546 7_556 85.21(4) ?
Zn1 As6 Eu5 5_656 3 66.73(4) ?
Zn1 As6 Eu5 5_656 3_545 66.73(4) ?
Eu5 As6 Eu5 3 3_545 86.72(4) ?
Zn1 As6 Eu3 5_656 3_545 134.69(3) ?
Eu5 As6 Eu3 3 3_545 152.24(5) ?
Eu5 As6 Eu3 3_545 3_545 88.14(3) ?
Zn1 As6 Eu3 5_656 3 134.69(3) ?
Eu5 As6 Eu3 3 3 88.14(3) ?
Eu5 As6 Eu3 3_545 3 152.24(5) ?
Eu3 As6 Eu3 3_545 3 83.84(4) ?
Zn1 As6 Eu4 5_656 3 69.45(4) ?
Eu5 As6 Eu4 3 3 79.41(2) ?
Eu5 As6 Eu4 3_545 3 136.02(5) ?
Eu3 As6 Eu4 3_545 3 121.64(4) ?
Eu3 As6 Eu4 3 3 69.23(3) ?
Zn1 As6 Eu4 5_656 3_545 69.45(4) ?
Eu5 As6 Eu4 3 3_545 136.02(5) ?
Eu5 As6 Eu4 3_545 3_545 79.41(2) ?
Eu3 As6 Eu4 3_545 3_545 69.23(3) ?
Eu3 As6 Eu4 3 3_545 121.64(4) ?
Eu4 As6 Eu4 3 3_545 82.28(4) ?
Zn1 As6 Eu5 5_656 5_655 119.13(6) ?
Eu5 As6 Eu5 3 5_655 70.08(3) ?
Eu5 As6 Eu5 3_545 5_655 70.08(3) ?
Eu3 As6 Eu5 3_545 5_655 82.52(3) ?
Eu3 As6 Eu5 3 5_655 82.52(3) ?
Eu4 As6 Eu5 3 5_655 138.84(2) ?
Eu4 As6 Eu5 3_545 5_655 138.844(19) ?
As6 Zn1 As3 5_656 7_546 119.71(4) ?
As6 Zn1 As3 5_656 7_556 119.71(4) ?
As3 Zn1 As3 7_546 7_556 114.49(8) ?
As6 Zn1 As2 5_656 . 101.21(7) ?
As3 Zn1 As2 7_546 . 96.70(5) ?
As3 Zn1 As2 7_556 . 96.70(5) ?
As6 Zn1 Eu2 5_656 . 160.40(7) ?
As3 Zn1 Eu2 7_546 . 66.80(4) ?
As3 Zn1 Eu2 7_556 . 66.80(4) ?
As2 Zn1 Eu2 . . 59.19(5) ?
As6 Zn1 Eu5 5_656 7_556 66.21(4) ?
As3 Zn1 Eu5 7_546 7_556 155.11(7) ?
As3 Zn1 Eu5 7_556 7_556 75.93(4) ?
As2 Zn1 Eu5 . 7_556 58.81(3) ?
Eu2 Zn1 Eu5 . 7_556 100.14(4) ?
As6 Zn1 Eu5 5_656 7_546 66.21(4) ?
As3 Zn1 Eu5 7_546 7_546 75.93(4) ?
As3 Zn1 Eu5 7_556 7_546 155.11(7) ?
As2 Zn1 Eu5 . 7_546 58.81(3) ?
Eu2 Zn1 Eu5 . 7_546 100.14(4) ?
Eu5 Zn1 Eu5 7_556 7_546 86.29(5) ?
As6 Zn1 Eu4 5_656 7_556 66.06(4) ?
As3 Zn1 Eu4 7_546 7_556 126.86(7) ?
As3 Zn1 Eu4 7_556 7_556 61.30(4) ?
As2 Zn1 Eu4 . 7_556 135.80(3) ?
Eu2 Zn1 Eu4 . 7_556 126.90(4) ?
Eu5 Zn1 Eu4 7_556 7_556 78.03(3) ?
Eu5 Zn1 Eu4 7_546 7_556 132.14(5) ?
As6 Zn1 Eu4 5_656 7_546 66.06(4) ?
As3 Zn1 Eu4 7_546 7_546 61.30(4) ?
As3 Zn1 Eu4 7_556 7_546 126.86(7) ?
As2 Zn1 Eu4 . 7_546 135.80(3) ?
Eu2 Zn1 Eu4 . 7_546 126.90(4) ?
Eu5 Zn1 Eu4 7_556 7_546 132.14(5) ?
Eu5 Zn1 Eu4 7_546 7_546 78.03(3) ?
Eu4 Zn1 Eu4 7_556 7_546 79.91(4) ?
As6 Zn1 Eu4 5_656 . 133.54(7) ?
As3 Zn1 Eu4 7_546 . 60.08(4) ?
As3 Zn1 Eu4 7_556 . 60.08(4) ?
As2 Zn1 Eu4 . . 125.24(6) ?
Eu2 Zn1 Eu4 . . 66.06(3) ?
Eu5 Zn1 Eu4 7_556 . 135.94(3) ?
Eu5 Zn1 Eu4 7_546 . 135.94(3) ?
Eu4 Zn1 Eu4 7_556 . 78.93(4) ?
Eu4 Zn1 Eu4 7_546 . 78.93(4) ?
As2 Zn2 As2 7_546 7_556 117.66(8) ?
As2 Zn2 As4 7_546 . 109.99(5) ?
As2 Zn2 As4 7_556 . 109.99(5) ?
As2 Zn2 As5 7_546 . 105.73(5) ?
As2 Zn2 As5 7_556 . 105.73(5) ?
As4 Zn2 As5 . . 107.07(7) ?
As2 Zn2 Eu1 7_546 7_556 163.56(6) ?
As2 Zn2 Eu1 7_556 7_556 78.43(3) ?
As4 Zn2 Eu1 . 7_556 64.00(4) ?
As5 Zn2 Eu1 . 7_556 64.16(4) ?
As2 Zn2 Eu1 7_546 7_546 78.43(3) ?
As2 Zn2 Eu1 7_556 7_546 163.56(6) ?
As4 Zn2 Eu1 . 7_546 64.00(4) ?
As5 Zn2 Eu1 . 7_546 64.16(4) ?
Eu1 Zn2 Eu1 7_556 7_546 85.31(4) ?
As2 Zn2 Eu5 7_546 . 59.05(4) ?
As2 Zn2 Eu5 7_556 . 59.05(4) ?
As4 Zn2 Eu5 . . 124.90(7) ?
As5 Zn2 Eu5 . . 128.03(6) ?
Eu1 Zn2 Eu5 7_556 . 137.32(2) ?
Eu1 Zn2 Eu5 7_546 . 137.32(2) ?
As2 Zn2 Eu2 7_546 7_556 114.49(6) ?
As2 Zn2 Eu2 7_556 7_556 54.02(4) ?
As4 Zn2 Eu2 . 7_556 134.91(4) ?
As5 Zn2 Eu2 . 7_556 53.97(3) ?
Eu1 Zn2 Eu2 7_556 7_556 71.18(3) ?
Eu1 Zn2 Eu2 7_546 7_556 118.09(5) ?
Eu5 Zn2 Eu2 . 7_556 85.58(3) ?
As2 Zn2 Eu2 7_546 7_546 54.02(4) ?
As2 Zn2 Eu2 7_556 7_546 114.49(6) ?
As4 Zn2 Eu2 . 7_546 134.91(4) ?
As5 Zn2 Eu2 . 7_546 53.97(3) ?
Eu1 Zn2 Eu2 7_556 7_546 118.09(5) ?
Eu1 Zn2 Eu2 7_546 7_546 71.18(3) ?
Eu5 Zn2 Eu2 . 7_546 85.58(3) ?
Eu2 Zn2 Eu2 7_556 7_546 71.68(4) ?
As2 Zn2 Eu3 7_546 7_545 54.79(4) ?
As2 Zn2 Eu3 7_556 7_545 115.09(6) ?
As4 Zn2 Eu3 . 7_545 59.89(4) ?
As5 Zn2 Eu3 . 7_545 139.18(3) ?
Eu1 Zn2 Eu3 7_556 7_545 123.56(5) ?
Eu1 Zn2 Eu3 7_546 7_545 76.14(3) ?
Eu5 Zn2 Eu3 . 7_545 76.36(3) ?
Eu2 Zn2 Eu3 7_556 7_545 161.91(5) ?
Eu2 Zn2 Eu3 7_546 7_545 105.42(2) ?
As2 Zn2 Eu3 7_546 7 115.09(6) ?
As2 Zn2 Eu3 7_556 7 54.79(4) ?
As4 Zn2 Eu3 . 7 59.89(4) ?
As5 Zn2 Eu3 . 7 139.18(3) ?
Eu1 Zn2 Eu3 7_556 7 76.14(3) ?
Eu1 Zn2 Eu3 7_546 7 123.56(5) ?
Eu5 Zn2 Eu3 . 7 76.36(3) ?
Eu2 Zn2 Eu3 7_556 7 105.42(2) ?
Eu2 Zn2 Eu3 7_546 7 161.91(5) ?
Eu3 Zn2 Eu3 7_545 7 71.56(4) ?
As1 Zn3 As1 3 3_545 123.84(9) ?
As1 Zn3 As4 3 . 114.73(5) ?
As1 Zn3 As4 3_545 . 114.73(5) ?
As1 Zn3 Eu1 3 7_546 154.86(7) ?
As1 Zn3 Eu1 3_545 7_546 75.26(4) ?
As4 Zn3 Eu1 . 7_546 61.51(4) ?
As1 Zn3 Eu1 3 7_556 75.26(4) ?
As1 Zn3 Eu1 3_545 7_556 154.86(7) ?
As4 Zn3 Eu1 . 7_556 61.51(4) ?
Eu1 Zn3 Eu1 7_546 7_556 82.18(4) ?
As1 Zn3 Eu6 3 3_545 129.29(7) ?
As1 Zn3 Eu6 3_545 3_545 61.33(4) ?
As4 Zn3 Eu6 . 3_545 60.50(3) ?
Eu1 Zn3 Eu6 7_546 3_545 72.57(3) ?
Eu1 Zn3 Eu6 7_556 3_545 121.98(5) ?
As1 Zn3 Eu6 3 3 61.33(4) ?
As1 Zn3 Eu6 3_545 3 129.29(7) ?
As4 Zn3 Eu6 . 3 60.50(3) ?
Eu1 Zn3 Eu6 7_546 3 121.98(5) ?
Eu1 Zn3 Eu6 7_556 3 72.57(3) ?
Eu6 Zn3 Eu6 3_545 3 78.21(4) ?

loop_
_geom_bond_atom_site_label_1
_geom_bond_atom_site_label_2
_geom_bond_site_symmetry_2
_geom_bond_distance
_geom_bond_publ_flag
Eu1 As4 7_556 3.1006(12) ?
Eu1 As4 7_546 3.1006(12) ?
Eu1 As5 3_445 3.1742(12) ?
Eu1 As5 3_455 3.1742(12) ?
Eu1 Zn2 7_556 3.1965(13) ?
Eu1 Zn2 7_546 3.1965(13) ?
Eu1 As5 7_546 3.1997(12) ?
Eu1 As5 7_556 3.1997(12) ?
Eu1 Zn3 7_546 3.2954(14) ?
Eu1 Zn3 7_556 3.2954(14) ?
Eu1 As1 5_556 3.5732(16) ?
Eu1 As2 . 3.6580(17) ?
Eu2 As2 . 3.0150(17) ?
Eu2 As1 . 3.0386(16) ?
Eu2 As5 7_546 3.0548(11) ?
Eu2 As5 7_556 3.0548(11) ?
Eu2 Zn1 . 3.1276(18) ?
Eu2 As3 7_556 3.1730(12) ?
Eu2 As3 7_546 3.1730(12) ?
Eu2 Zn2 7_556 3.6993(15) ?
Eu2 Zn2 7_546 3.6993(15) ?
Eu2 Eu4 . 3.7123(11) ?
Eu2 Eu1 5_556 3.8063(13) ?
Eu3 As2 1_554 3.0526(16) ?
Eu3 As1 . 3.1656(15) ?
Eu3 As6 3_455 3.2419(12) ?
Eu3 As6 3_445 3.2419(12) ?
Eu3 As4 7_545 3.2819(12) ?
Eu3 As4 7 3.2819(12) ?
Eu3 Zn2 7_545 3.7045(16) ?
Eu3 Zn2 7 3.7045(16) ?
Eu3 Eu4 . 3.7122(13) ?
Eu3 Eu6 . 3.7434(12) ?
Eu3 Eu1 1_554 4.2739(13) ?
Eu3 Eu3 1_565 4.3318(11) ?
Eu4 As3 . 3.1086(16) ?
Eu4 As1 . 3.1966(16) ?
Eu4 As3 7_556 3.2435(12) ?
Eu4 As3 7_546 3.2435(12) ?
Eu4 As6 3_445 3.2922(13) ?
Eu4 As6 3_455 3.2922(13) ?
Eu4 Zn1 7_556 3.3727(15) ?
Eu4 Zn1 7_546 3.3727(15) ?
Eu4 Zn1 . 3.638(2) ?
Eu4 Eu5 . 4.1199(12) ?
Eu5 As2 7_556 3.0188(11) ?
Eu5 As2 7_546 3.0188(11) ?
Eu5 As6 3_445 3.1546(12) ?
Eu5 As6 3_455 3.1546(12) ?
Eu5 Zn1 7_556 3.1672(14) ?
Eu5 Zn1 7_546 3.1672(14) ?
Eu5 Zn2 . 3.3995(19) ?
Eu5 As6 5_655 3.4230(17) ?
Eu5 As3 . 3.5633(18) ?
Eu5 Eu5 7_545 3.7827(13) ?
Eu5 Eu5 7 3.7827(13) ?
Eu6 As1 5 3.1191(14) ?
Eu6 As1 . 3.1191(14) ?
Eu6 As4 7_545 3.1478(10) ?
Eu6 As4 3_455 3.1478(10) ?
Eu6 As4 7 3.1478(10) ?
Eu6 As4 3_445 3.1478(10) ?
Eu6 Zn3 7_545 3.4339(15) ?
Eu6 Zn3 3_455 3.4339(15) ?
Eu6 Zn3 7 3.4339(15) ?
Eu6 Zn3 3_445 3.4339(15) ?
Eu6 Eu3 5 3.7434(12) ?
As1 Zn3 3_445 2.4548(11) ?
As1 Zn3 3_455 2.4548(11) ?
As1 Eu1 5_556 3.5733(16) ?
As2 Zn2 7_546 2.5313(12) ?
As2 Zn2 7_556 2.5313(12) ?
As2 Zn1 . 2.971(2) ?
As2 Eu5 7_556 3.0187(11) ?
As2 Eu5 7_546 3.0187(11) ?
As2 Eu3 1_556 3.0526(16) ?
As3 Zn1 7_546 2.5754(12) ?
As3 Zn1 7_556 2.5754(12) ?
As3 Eu2 7_556 3.1731(12) ?
As3 Eu2 7_546 3.1731(12) ?
As3 Eu4 7_556 3.2434(12) ?
As3 Eu4 7_546 3.2434(12) ?
As4 Zn2 . 2.567(2) ?
As4 Zn3 . 2.679(2) ?
As4 Eu1 7_556 3.1006(12) ?
As4 Eu1 7_546 3.1006(12) ?
As4 Eu6 3_545 3.1477(10) ?
As4 Eu6 3 3.1477(10) ?
As4 Eu3 7_545 3.2820(12) ?
As4 Eu3 7 3.2820(12) ?
As5 As5 5_656 2.456(3) ?
As5 Zn2 . 2.794(2) ?
As5 Eu2 7_546 3.0548(11) ?
As5 Eu2 7_556 3.0548(11) ?
As5 Eu1 3 3.1743(12) ?
As5 Eu1 3_545 3.1743(12) ?
As5 Eu1 7_546 3.1996(12) ?
As5 Eu1 7_556 3.1996(12) ?
As6 Zn1 5_656 2.524(2) ?
As6 Eu5 3 3.1547(12) ?
As6 Eu5 3_545 3.1547(12) ?
As6 Eu3 3_545 3.2418(12) ?
As6 Eu3 3 3.2418(12) ?
As6 Eu4 3 3.2922(13) ?
As6 Eu4 3_545 3.2922(13) ?
As6 Eu5 5_655 3.4229(17) ?
Zn1 As6 5_656 2.524(2) ?
Zn1 As3 7_546 2.5754(12) ?
Zn1 As3 7_556 2.5754(12) ?
Zn1 Eu5 7_556 3.1671(14) ?
Zn1 Eu5 7_546 3.1671(14) ?
Zn1 Eu4 7_556 3.3727(15) ?
Zn1 Eu4 7_546 3.3727(15) ?
Zn2 As2 7_546 2.5313(12) ?
Zn2 As2 7_556 2.5313(12) ?
Zn2 Eu1 7_556 3.1964(13) ?
Zn2 Eu1 7_546 3.1964(13) ?
Zn2 Eu2 7_556 3.6993(15) ?
Zn2 Eu2 7_546 3.6993(15) ?
Zn2 Eu3 7_545 3.7045(16) ?
Zn2 Eu3 7 3.7045(16) ?
Zn3 As1 3 2.4548(11) ?
Zn3 As1 3_545 2.4548(11) ?
Zn3 Eu1 7_546 3.2954(14) ?
Zn3 Eu1 7_556 3.2954(14) ?
Zn3 Eu6 3_545 3.4339(15) ?
Zn3 Eu6 3 3.4339(15) ?
